data_2105250
loop_
_publ_author_name
'Mo\"elo, Yves'
'Guillot-Deudon, Catherine'
'Evain, Michel'
'Orlandi, Paolo'
'Biagioni, Cristian'

_publ_section_title
;
 Comparative modular analysis of two complex sulfosalt structures:
 sterryite, Cu(Ag,Cu)~3~Pb~19~(Sb,As)~22~(As--As)S~56~, and parasterryite,
 Ag~4~Pb~20~(Sb,As)~24~S~58~
;
_journal_issue 5
_journal_name_full 'Acta Crystallographica Section B'
_journal_page_first 480
_journal_page_last 492
_journal_paper_doi 10.1107/S0108768112034027
_journal_volume 68
_journal_year 2012
_chemical_compound_source 'Pollone mine, Tuscany, Italy'
_chemical_formula_moiety 'Ag4 As10.23 Pb20.21 S58 Sb13.56'
_chemical_formula_structural 'Ag4 As10.23 Pb20.21 S58 Sb13.56'
_chemical_formula_sum 'Ag4 As10.23 Pb20.21 S58 Sb13.56'
_chemical_formula_weight 8896.54
_chemical_name_mineral Parasterryite
_chemical_name_systematic Parasterryite
_space_group_IT_number 14
_symmetry_cell_setting monoclinic
_symmetry_space_group_name_Hall '-P 2ybc'
_symmetry_space_group_name_H-M 'P 1 21/c 1'
_cell_angle_alpha 90
_cell_angle_beta 90.061(12)
_cell_angle_gamma 90
_cell_formula_units_Z 4
_cell_length_a 8.3965(5)
_cell_length_b 27.954(7)
_cell_length_c 43.884(13)
_cell_measurement_temperature 293
_cell_measurement_theta_max 35
_cell_measurement_theta_min 6.43
_cell_volume 10300(4)
_computing_cell_refinement unknown
_computing_data_collection unknown
_computing_data_reduction unknown
_computing_molecular_graphics unknown
_computing_publication_material 'Jana2006 (Petricek, Dusek & Palatinus, 2006)'
_computing_structure_refinement 'Jana2006 (Petricek, Dusek & Palatinus, 2006)'
_computing_structure_solution unknown
_database_code_amcsd 0019483
_diffrn_ambient_temperature 293
_diffrn_measured_fraction_theta_full 0.98
_diffrn_measured_fraction_theta_max 0.98
_diffrn_measurement_device 'four-cycle diffractometer'
_diffrn_measurement_device_type 'Nonius CCD'
_diffrn_measurement_method 'phi and omega scans method'
_diffrn_radiation_monochromator graphite
_diffrn_radiation_source 'X-ray tube'
_diffrn_radiation_type 'Mo K\a'
_diffrn_radiation_wavelength 0.71069
_diffrn_reflns_av_R_equivalents 0.1784
_diffrn_reflns_av_sigmaI/netI 0.1115
_diffrn_reflns_limit_h_max 13
_diffrn_reflns_limit_h_min -13
_diffrn_reflns_limit_k_max 45
_diffrn_reflns_limit_k_min -43
_diffrn_reflns_limit_l_max 69
_diffrn_reflns_limit_l_min -70
_diffrn_reflns_number 246165
_diffrn_reflns_theta_full 35
_diffrn_reflns_theta_max 35
_diffrn_reflns_theta_min 6.43
_exptl_absorpt_coefficient_mu 41.858
_exptl_absorpt_correction_T_max 0.0777
_exptl_absorpt_correction_T_min 0.023
_exptl_absorpt_correction_type gaussian
_exptl_absorpt_process_details 'Jana2006  (Petricek, Dusek & Palatinus, 2000)'
_exptl_crystal_colour black
_exptl_crystal_density_diffrn 5.7533
_exptl_crystal_description paralleliped
_exptl_crystal_F_000 15209
_exptl_crystal_size_max 0.090
_exptl_crystal_size_mid 0.040
_exptl_crystal_size_min 0.040
_refine_diff_density_max 3.68
_refine_diff_density_min -2.48
_refine_ls_extinction_method none
_refine_ls_goodness_of_fit_ref 1.35
_refine_ls_number_constraints 135
_refine_ls_number_parameters 965
_refine_ls_number_reflns 36071
_refine_ls_number_restraints 0
_refine_ls_R_factor_all 0.1566
_refine_ls_R_factor_gt 0.0661
_refine_ls_shift/su_max 1.2848
_refine_ls_shift/su_mean 0.0212
_refine_ls_structure_factor_coef Fsqd
_refine_ls_weighting_details w=1/(\s^2^(F)+0.000484F^2^)
_refine_ls_weighting_scheme sigma
_refine_ls_wR_factor_gt 0.1239
_refine_ls_wR_factor_ref 0.1643
_reflns_number_gt 18992
_reflns_number_total 36071
_reflns_threshold_expression I>3\s(I)
_cod_data_source_file bp5041.cif
_cod_data_source_block parasterryite
_cod_original_cell_volume 10300(3)
_cod_database_code 2105250
_cod_database_fobs_code 2105250

loop_
_symmetry_equiv_pos_site_id
_space_group_symop_operation_xyz
1 x,y,z
2 -x,y+1/2,-z+1/2
3 -x,-y,-z
4 x,-y+1/2,z+1/2

loop_
_atom_site_type_symbol
_atom_site_label
_atom_site_fract_x
_atom_site_fract_y
_atom_site_fract_z
_atom_site_U_iso_or_equiv
_atom_site_adp_type
_atom_site_calc_flag
_atom_site_occupancy
_atom_site_symmetry_multiplicity
Pb Pb1 0.36763(14) 0.36216(3) 0.18873(2) 0.0223(3) Uani d 1 4
Pb Pb2 0.87463(14) 0.36391(4) 0.18918(2) 0.0242(3) Uani d 1 4
Pb Pb3 0.36370(14) 0.29977(3) 0.09552(2) 0.0239(3) Uani d 1 4
Pb Pb4 0.86185(14) 0.29243(3) 0.10178(2) 0.0243(3) Uani d 1 4
Pb Pb5 0.35693(14) 0.45226(3) 0.10872(2) 0.0250(3) Uani d 1 4
Pb Pb6 0.85479(14) 0.45238(3) 0.10944(2) 0.0256(3) Uani d 1 4
Ag Ag7 0.3362(4) 0.58389(10) 0.10610(8) 0.0555(10) Uani d 1 4
Pb Pb8 0.81865(15) 0.59875(4) 0.11581(3) 0.0323(3) Uani d 1 4
As As9 0.6226(3) 0.49315(8) 0.18644(5) 0.0159(6) Uani d 1 4
Sb Sb10 0.1312(2) 0.49109(6) 0.19319(4) 0.0210(4) Uani d 1 4
Sb Sb11 0.3725(3) 0.90657(8) 0.23240(5) 0.0173(6) Uani d 0.12 4
As As11 0.3725(3) 0.90657(8) 0.23240(5) 0.0173(6) Uani d 0.88 4
Sb Sb12 0.8665(3) 0.91492(6) 0.23679(4) 0.0203(4) Uani d 0.87 4
As As12 0.8665(3) 0.91492(6) 0.23679(4) 0.0203(4) Uani d 0.13 4
Pb Pb13 0.61281(15) 0.78747(4) 0.22624(2) 0.0293(3) Uani d 1 4
Pb Pb14 0.13196(15) 0.78428(4) 0.22712(2) 0.0250(3) Uani d 1 4
Sb Sb15 0.5937(2) 0.22519(6) 0.16976(4) 0.0191(4) Uani d 0.91 4
As As15 0.5937(2) 0.22519(6) 0.16976(4) 0.0191(4) Uani d 0.09 4
As As16 0.1231(3) 0.23186(8) 0.17065(5) 0.0163(6) Uani d 1 4
Sb Sb17 0.6199(3) 0.16758(7) 0.09448(5) 0.0210(5) Uani d 0.43 4
As As17 0.6199(3) 0.16758(7) 0.09448(5) 0.0210(5) Uani d 0.57 4
Sb Sb18 0.1139(2) 0.15868(6) 0.08751(4) 0.0215(4) Uani d 1 4
Sb Sb19 0.6161(2) 0.07517(6) 0.00797(4) 0.0168(4) Uani d 0.8 4
As As19 0.6161(2) 0.07517(6) 0.00797(4) 0.0168(4) Uani d 0.2 4
Pb Pb20 0.1146(2) 0.08099(6) 0.01537(3) 0.0319(4) Uani d 0.46 4
Sb Sb20 0.1146(2) 0.08099(6) 0.01537(3) 0.0319(4) Uani d 0.54 4
Pb Pb21 0.38579(14) 0.00515(3) 0.06394(2) 0.0222(2) Uani d 1 4
Sb Sb22 0.8772(2) 0.00802(6) 0.07129(4) 0.0177(4) Uani d 0.78 4
As As22 0.8772(2) 0.00802(6) 0.07129(4) 0.0177(4) Uani d 0.22 4
Sb Sb23 0.3700(2) 0.07949(6) 0.15271(4) 0.0186(4) Uani d 0.82 4
As As23 0.3700(2) 0.07949(6) 0.15271(4) 0.0186(4) Uani d 0.18 4
Pb Pb24 0.88296(14) 0.08179(3) 0.14700(2) 0.0230(3) Uani d 1 4
Ag Ag25 0.3523(3) 0.16014(8) 0.23146(5) 0.0351(7) Uani d 1 4
Sb Sb26 0.8696(3) 0.16689(7) 0.22674(4) 0.0208(5) Uani d 0.7 4
As As26 0.8696(3) 0.16689(7) 0.22674(4) 0.0208(5) Uani d 0.3 4
Pb Pb27 0.39721(14) 0.61845(4) 0.19934(2) 0.0276(3) Uani d 1 4
Sb Sb28 0.8947(3) 0.61462(7) 0.20042(4) 0.0210(5) Uani d 0.6 4
As As28 0.8947(3) 0.61462(7) 0.20042(4) 0.0210(5) Uani d 0.4 4
Sb Sb29 0.6118(2) 0.03729(6) 0.22421(4) 0.0211(4) Uani d 1 4
Pb Pb30 0.11604(14) 0.02959(4) 0.22269(2) 0.0251(3) Uani d 1 4
Pb Pb31 0.62627(14) 0.94878(3) 0.14183(2) 0.0233(3) Uani d 1 4
Pb Pb32 0.11873(14) 0.95038(3) 0.14272(2) 0.0227(3) Uani d 1 4
Pb Pb33a 0.62472(14) 0.86693(4) 0.06450(2) 0.0248(3) Uani d 1 4
Pb Pb34a 0.14489(13) 0.87105(4) 0.06308(2) 0.0233(3) Uani d 1 4
Pb Pb35 0.35797(15) 0.21290(4) 0.01550(2) 0.0273(3) Uani d 1 4
Pb Pb36 0.86164(14) 0.21330(4) 0.01791(2) 0.0237(3) Uani d 1 4
As As37 0.5987(3) 0.38671(8) 0.03818(5) 0.0162(6) Uani d 0.95 4
Sb Sb37 0.5987(3) 0.38671(8) 0.03818(5) 0.0162(6) Uani d 0.05 4
Sb Sb38 0.1380(2) 0.39220(6) 0.03406(4) 0.0207(5) Uani d 0.9 4
As As38 0.1380(2) 0.39220(6) 0.03406(4) 0.0207(5) Uani d 0.1 4
Sb Sb39 0.6318(3) 0.52810(7) 0.03770(5) 0.0220(5) Uani d 0.57 4
As As39 0.6318(3) 0.52810(7) 0.03770(5) 0.0220(5) Uani d 0.43 4
Sb Sb40 0.0989(2) 0.52584(6) 0.04232(4) 0.0201(5) Uani d 0.87 4
As As40 0.0989(2) 0.52584(6) 0.04232(4) 0.0201(5) Uani d 0.13 4
Sb Sb41 0.5784(2) 0.66010(6) 0.04420(4) 0.0215(5) Uani d 1 4
As As42 0.1522(3) 0.66143(8) 0.02030(5) 0.0173(6) Uani d 1 4
As As43 0.9503(3) 0.75165(9) 0.06151(6) 0.0176(6) Uani d 1 4
Pb Pb44a 0.6387(4) 0.74091(15) 0.12709(9) 0.0228(7) Uani d 0.75 4
Sb Sb44b 0.650(3) 0.7466(8) 0.1205(5) 0.034(4) Uani d 0.25 4
Ag Ag45 0.2654(3) 0.70516(13) 0.09631(8) 0.0543(10) Uani d 1 4
Ag Ag46 0.0835(5) 0.71966(9) 0.15450(7) 0.0559(11) Uani d 1 4
Sb Sb47 0.3303(3) 0.83235(8) 0.14525(6) 0.0260(6) Uani d 0.35 4
As As47 0.3303(3) 0.83235(8) 0.14525(6) 0.0260(6) Uani d 0.65 4
As As48 0.8846(3) 0.84764(8) 0.16134(5) 0.0169(6) Uani d 1 4
S S1 0.6128(8) 0.30470(19) 0.14902(13) 0.0185(15) Uani d 1 4
S S2 0.1178(9) 0.3032(2) 0.14703(12) 0.0178(15) Uani d 1 4
S S3 0.6084(8) 0.3777(2) 0.08942(12) 0.0156(14) Uani d 1 4
S S4 0.1212(8) 0.37573(19) 0.08806(12) 0.0159(14) Uani d 1 4
S S5 0.6167(8) 0.4229(2) 0.15998(13) 0.0174(15) Uani d 1 4
S S6 0.1232(9) 0.42371(19) 0.15807(12) 0.0172(15) Uani d 1 4
S S7 0.6268(8) 0.3412(2) 0.23469(12) 0.0174(14) Uani d 1 4
S S8 0.1314(8) 0.3382(2) 0.23789(13) 0.0177(15) Uani d 1 4
S S9 0.6118(8) 0.23581(19) 0.06312(13) 0.0172(15) Uani d 1 4
S S10 0.1119(7) 0.2392(2) 0.06355(13) 0.0170(15) Uani d 1 4
S S11 0.6102(8) 0.5196(2) 0.09193(12) 0.0164(14) Uani d 1 4
S S12 0.1065(8) 0.5302(2) 0.09812(13) 0.0176(15) Uani d 1 4
S S13 0.4124(8) 0.5310(2) 0.16301(14) 0.0203(17) Uani d 1 4
S S14 0.8350(8) 0.5246(2) 0.16117(14) 0.0184(16) Uani d 1 4
S S15 0.3397(8) 0.4508(2) 0.22736(15) 0.0179(16) Uani d 1 4
S S16 0.9195(7) 0.4492(2) 0.22794(13) 0.0164(15) Uani d 1 4
S S17 0.5801(8) 0.8792(2) 0.20257(14) 0.0201(17) Uani d 1 4
S S18 0.1613(8) 0.8827(2) 0.20223(13) 0.0179(16) Uani d 1 4
S S19 0.3391(7) 0.2442(2) 0.20238(13) 0.0188(16) Uani d 1 4
S S20 0.9211(8) 0.2497(2) 0.20391(14) 0.0198(16) Uani d 1 4
S S21 0.4117(8) 0.1926(2) 0.12933(14) 0.0201(17) Uani d 1 4
S S22 0.8298(8) 0.1955(2) 0.12646(14) 0.0204(17) Uani d 1 4
S S23 0.3354(7) 0.1299(2) 0.05158(14) 0.0184(16) Uani d 1 4
S S24 0.8962(8) 0.1267(2) 0.05336(13) 0.0174(15) Uani d 1 4
S S25 0.6067(8) 0.9543(2) 0.02238(13) 0.0210(16) Uani d 1 4
S S26 0.1601(8) 0.9522(2) 0.02319(14) 0.0204(17) Uani d 1 4
S S27 0.6556(8) 0.0338(2) 0.10331(15) 0.0230(18) Uani d 1 4
S S28 0.1024(9) 0.0356(2) 0.10293(14) 0.0207(17) Uani d 1 4
S S29 0.5970(8) 0.1057(2) 0.18492(14) 0.0204(16) Uani d 1 4
S S30 0.1581(8) 0.1115(2) 0.18398(15) 0.0217(17) Uani d 1 4
S S31 0.3492(9) 0.6990(2) 0.24609(15) 0.0242(18) Uani d 1 4
S S32 0.9218(8) 0.6860(2) 0.23571(14) 0.0208(17) Uani d 1 4
S S33 0.6860(9) 0.6526(2) 0.17319(17) 0.029(2) Uani d 1 4
S S34 0.0939(9) 0.6303(3) 0.16317(16) 0.030(2) Uani d 1 4
S S35 0.5988(9) 0.5746(3) 0.24488(15) 0.0267(19) Uani d 1 4
S S36 0.1625(8) 0.5719(2) 0.24762(14) 0.0204(17) Uani d 1 4
S S37 0.6358(8) 0.4985(2) 0.32563(14) 0.0190(15) Uani d 1 4
S S38 0.1140(9) 0.4981(2) 0.32276(14) 0.0199(16) Uani d 1 4
S S39 0.3796(8) 0.9258(2) 0.09634(13) 0.0171(14) Uani d 1 4
S S40 0.8829(9) 0.9279(2) 0.09136(13) 0.0200(16) Uani d 1 4
S S41 0.3884(8) 0.8440(2) 0.01412(13) 0.0190(15) Uani d 1 4
S S42 0.8890(8) 0.84341(19) 0.01686(13) 0.0162(14) Uani d 1 4
S S43 0.3975(8) 0.3338(2) 0.02800(13) 0.0176(15) Uani d 1 4
S S44 0.8137(8) 0.3337(2) 0.03128(14) 0.0202(17) Uani d 1 4
S S45 0.3230(8) 0.4604(2) 0.03968(15) 0.0202(17) Uani d 1 4
S S46 0.9069(8) 0.4616(2) 0.03874(15) 0.0190(16) Uani d 1 4
S S47 0.4112(8) 0.5896(2) 0.03314(15) 0.0231(18) Uani d 1 4
S S48 0.8246(8) 0.5900(2) 0.04252(15) 0.0216(17) Uani d 1 4
S S49 0.3297(7) 0.7174(2) 0.03390(13) 0.0188(16) Uani d 1 4
S S50 0.9310(7) 0.7104(2) 0.01616(14) 0.0180(15) Uani d 1 4
S S51 0.6874(8) 0.7623(2) 0.06275(14) 0.0198(16) Uani d 1 4
S S52 0.3758(9) 0.7929(2) 0.09786(12) 0.0218(16) Uani d 1 4
S S53 0.6749(8) 0.8420(2) 0.13026(13) 0.0186(16) Uani d 1 4
S S54 1.0593(8) 0.8227(3) 0.12564(15) 0.0236(18) Uani d 1 4
S S55 0.3550(9) 0.7631(2) 0.17457(15) 0.0255(18) Uani d 1 4
S S56 0.8673(8) 0.7755(2) 0.18359(12) 0.0187(15) Uani d 1 4
S S57 0.5126(8) 0.6530(2) 0.10049(14) 0.0219(17) Uani d 1 4
S S58 0.9728(9) 0.6938(3) 0.09658(17) 0.030(2) Uani d 1 4

loop_
_atom_site_aniso_label
_atom_site_aniso_U_11
_atom_site_aniso_U_22
_atom_site_aniso_U_33
_atom_site_aniso_U_12
_atom_site_aniso_U_13
_atom_site_aniso_U_23
_atom_site_aniso_type_symbol
Pb1 0.0238(5) 0.0237(4) 0.0194(4) 0.0013(4) 0.0021(4) 0.0004(3) Pb
Pb2 0.0275(5) 0.0248(4) 0.0203(4) -0.0005(5) 0.0044(5) 0.0006(3) Pb
Pb3 0.0245(5) 0.0213(4) 0.0261(4) -0.0004(4) 0.0036(4) -0.0048(3) Pb
Pb4 0.0283(5) 0.0211(4) 0.0233(4) 0.0012(4) 0.0003(4) -0.0024(3) Pb
Pb5 0.0261(5) 0.0225(4) 0.0265(5) -0.0014(4) 0.0037(4) 0.0030(4) Pb
Pb6 0.0273(6) 0.0205(4) 0.0288(5) 0.0005(4) 0.0021(4) 0.0033(4) Pb
Ag7 0.0449(17) 0.0421(14) 0.080(2) -0.0317(13) 0.0088(15) -0.0074(14) Ag
Pb8 0.0338(6) 0.0228(5) 0.0403(6) -0.0028(4) -0.0014(5) 0.0096(4) Pb
As9 0.0154(11) 0.0151(9) 0.0171(10) 0.0010(10) 0.0030(10) -0.0006(8) As
Sb10 0.0290(9) 0.0158(6) 0.0181(7) 0.0008(7) 0.0015(7) -0.0019(5) Sb
Sb11 0.0123(10) 0.0238(10) 0.0157(9) 0.0011(10) 0.0012(9) -0.0001(8) Sb
As11 0.0123(10) 0.0238(10) 0.0157(9) 0.0011(10) 0.0012(9) -0.0001(8) As
Sb12 0.0254(9) 0.0153(7) 0.0203(7) -0.0007(8) 0.0023(8) 0.0029(6) Sb
As12 0.0254(9) 0.0153(7) 0.0203(7) -0.0007(8) 0.0023(8) 0.0029(6) As
Pb13 0.0302(6) 0.0264(5) 0.0312(5) 0.0003(5) 0.0105(5) 0.0028(4) Pb
Pb14 0.0256(5) 0.0266(4) 0.0230(4) -0.0007(5) -0.0027(4) 0.0000(4) Pb
Sb15 0.0247(9) 0.0146(7) 0.0182(7) -0.0004(7) -0.0003(7) 0.0007(6) Sb
As15 0.0247(9) 0.0146(7) 0.0182(7) -0.0004(7) -0.0003(7) 0.0007(6) As
As16 0.0172(12) 0.0144(9) 0.0175(10) -0.0006(10) 0.0017(10) 0.0007(8) As
Sb17 0.0180(10) 0.0239(9) 0.0212(9) 0.0001(9) 0.0039(9) 0.0037(7) Sb
As17 0.0180(10) 0.0239(9) 0.0212(9) 0.0001(9) 0.0039(9) 0.0037(7) As
Sb18 0.0161(8) 0.0161(6) 0.0323(8) -0.0010(7) 0.0008(7) 0.0002(6) Sb
Sb19 0.0166(8) 0.0176(7) 0.0160(7) -0.0021(7) 0.0017(7) 0.0012(5) Sb
As19 0.0166(8) 0.0176(7) 0.0160(7) -0.0021(7) 0.0017(7) 0.0012(5) As
Pb20 0.0249(7) 0.0453(8) 0.0256(6) 0.0033(7) 0.0036(6) 0.0110(6) Pb
Sb20 0.0249(7) 0.0453(8) 0.0256(6) 0.0033(7) 0.0036(6) 0.0110(6) Sb
Pb21 0.0238(5) 0.0180(4) 0.0248(4) 0.0005(4) 0.0016(4) 0.0021(3) Pb
Sb22 0.0171(8) 0.0175(7) 0.0187(7) -0.0012(7) 0.0037(7) 0.0018(6) Sb
As22 0.0171(8) 0.0175(7) 0.0187(7) -0.0012(7) 0.0037(7) 0.0018(6) As
Sb23 0.0166(8) 0.0184(7) 0.0209(7) -0.0014(7) 0.0030(7) -0.0026(6) Sb
As23 0.0166(8) 0.0184(7) 0.0209(7) -0.0014(7) 0.0030(7) -0.0026(6) As
Pb24 0.0249(5) 0.0183(4) 0.0258(4) 0.0014(4) 0.0023(4) 0.0005(3) Pb
Ag25 0.0497(15) 0.0209(9) 0.0347(11) 0.0000(10) 0.0020(11) 0.0079(8) Ag
Sb26 0.0229(9) 0.0237(8) 0.0156(7) 0.0023(8) 0.0047(8) 0.0011(6) Sb
As26 0.0229(9) 0.0237(8) 0.0156(7) 0.0023(8) 0.0047(8) 0.0011(6) As
Pb27 0.0262(6) 0.0308(5) 0.0258(5) 0.0014(5) 0.0009(4) 0.0021(4) Pb
Sb28 0.0188(10) 0.0270(9) 0.0174(8) -0.0015(8) 0.0004(8) 0.0035(7) Sb
As28 0.0188(10) 0.0270(9) 0.0174(8) -0.0015(8) 0.0004(8) 0.0035(7) As
Sb29 0.0201(8) 0.0234(7) 0.0199(7) -0.0023(7) 0.0001(7) -0.0010(6) Sb
Pb30 0.0268(5) 0.0238(4) 0.0247(4) -0.0029(5) 0.0018(4) 0.0027(3) Pb
Pb31 0.0212(5) 0.0215(4) 0.0271(5) 0.0024(4) 0.0002(4) -0.0021(3) Pb
Pb32 0.0210(5) 0.0191(4) 0.0279(5) -0.0007(4) 0.0018(4) -0.0030(3) Pb
Pb33a 0.0229(5) 0.0267(4) 0.0248(4) 0.0024(5) -0.0004(5) -0.0059(4) Pb
Pb34a 0.0231(5) 0.0241(4) 0.0227(4) -0.0045(4) 0.0040(4) -0.0021(3) Pb
Pb35 0.0274(6) 0.0254(5) 0.0291(5) 0.0028(5) 0.0029(5) -0.0013(4) Pb
Pb36 0.0232(5) 0.0261(4) 0.0218(4) -0.0039(4) 0.0022(4) 0.0002(3) Pb
As37 0.0145(11) 0.0182(10) 0.0159(10) -0.0006(9) 0.0034(9) -0.0020(8) As
Sb37 0.0145(11) 0.0182(10) 0.0159(10) -0.0006(9) 0.0034(9) -0.0020(8) Sb
Sb38 0.0253(9) 0.0193(7) 0.0175(7) -0.0057(8) 0.0013(7) 0.0000(6) Sb
As38 0.0253(9) 0.0193(7) 0.0175(7) -0.0057(8) 0.0013(7) 0.0000(6) As
Sb39 0.0179(9) 0.0229(9) 0.0251(9) -0.0022(9) 0.0020(9) 0.0077(7) Sb
As39 0.0179(9) 0.0229(9) 0.0251(9) -0.0022(9) 0.0020(9) 0.0077(7) As
Sb40 0.0200(9) 0.0201(7) 0.0202(7) -0.0037(7) 0.0025(7) 0.0009(6) Sb
As40 0.0200(9) 0.0201(7) 0.0202(7) -0.0037(7) 0.0025(7) 0.0009(6) As
Sb41 0.0203(8) 0.0162(7) 0.0281(8) -0.0026(6) -0.0015(7) 0.0012(6) Sb
As42 0.0144(12) 0.0173(10) 0.0203(11) 0.0000(9) 0.0025(9) -0.0006(8) As
As43 0.0201(12) 0.0134(10) 0.0194(11) -0.0015(9) 0.0039(10) 0.0019(9) As
Pb44a 0.0259(12) 0.0197(9) 0.0227(14) -0.0043(10) 0.0044(11) 0.0000(8) Pb
Sb44b 0.046(7) 0.040(8) 0.016(8) -0.032(6) 0.030(6) -0.012(6) Sb
Ag45 0.0286(14) 0.074(2) 0.0603(19) 0.0093(14) -0.0050(12) -0.0083(16) Ag
Ag46 0.081(3) 0.0287(12) 0.0576(17) -0.0063(14) 0.0141(16) -0.0071(11) Ag
Sb47 0.0223(11) 0.0246(10) 0.0310(11) 0.0085(9) 0.0100(10) 0.0095(9) Sb
As47 0.0223(11) 0.0246(10) 0.0310(11) 0.0085(9) 0.0100(10) 0.0095(9) As
As48 0.0158(11) 0.0143(9) 0.0205(10) -0.0007(10) 0.0020(10) -0.0043(8) As
S1 0.023(3) 0.009(2) 0.023(3) 0.001(2) 0.002(3) -0.0015(19) S
S2 0.023(3) 0.015(2) 0.016(2) -0.003(3) 0.001(3) 0.0014(19) S
S3 0.018(3) 0.017(2) 0.011(2) -0.002(2) 0.003(2) -0.0033(18) S
S4 0.018(3) 0.016(2) 0.014(2) 0.002(2) 0.006(2) 0.0042(18) S
S5 0.016(3) 0.016(2) 0.020(2) 0.001(2) 0.001(2) -0.0014(19) S
S6 0.022(3) 0.014(2) 0.015(2) -0.006(3) 0.004(2) 0.0013(18) S
S7 0.018(3) 0.020(2) 0.015(2) -0.003(3) 0.003(2) -0.0038(19) S
S8 0.019(3) 0.018(2) 0.016(2) 0.000(3) 0.004(2) 0.0016(19) S
S9 0.017(3) 0.014(2) 0.020(3) 0.000(2) 0.002(2) 0.000(2) S
S10 0.013(3) 0.015(2) 0.023(3) -0.001(2) 0.003(2) -0.002(2) S
S11 0.015(3) 0.018(2) 0.016(2) -0.004(2) 0.002(2) 0.0049(19) S
S12 0.014(3) 0.021(3) 0.017(2) 0.000(2) 0.002(2) 0.001(2) S
S13 0.017(3) 0.025(3) 0.020(3) -0.001(2) 0.001(2) 0.003(2) S
S14 0.020(3) 0.013(2) 0.022(3) -0.005(2) -0.002(2) -0.001(2) S
S15 0.021(3) 0.017(2) 0.016(3) 0.001(2) 0.003(3) 0.003(2) S
S16 0.015(3) 0.018(3) 0.016(3) 0.000(2) 0.002(2) -0.004(2) S
S17 0.020(3) 0.027(3) 0.014(3) 0.003(2) 0.005(2) 0.003(2) S
S18 0.018(3) 0.019(3) 0.016(3) 0.000(2) 0.001(2) 0.003(2) S
S19 0.015(3) 0.027(3) 0.015(2) 0.002(2) -0.001(2) -0.001(2) S
S20 0.021(3) 0.021(3) 0.018(3) 0.000(2) 0.000(2) 0.004(2) S
S21 0.020(3) 0.019(3) 0.021(3) -0.003(2) 0.001(2) -0.002(2) S
S22 0.027(3) 0.013(2) 0.022(3) 0.000(2) 0.000(2) 0.000(2) S
S23 0.013(3) 0.017(3) 0.025(3) -0.004(2) 0.002(2) 0.001(2) S
S24 0.014(3) 0.014(2) 0.023(3) -0.005(2) -0.002(2) 0.000(2) S
S25 0.017(3) 0.016(3) 0.030(3) 0.000(2) -0.005(2) 0.009(2) S
S26 0.021(3) 0.020(3) 0.020(3) 0.001(2) 0.003(2) 0.002(2) S
S27 0.022(3) 0.019(3) 0.028(3) 0.003(2) 0.006(3) 0.002(2) S
S28 0.026(3) 0.016(2) 0.020(3) -0.003(3) 0.003(3) 0.001(2) S
S29 0.023(3) 0.015(2) 0.023(3) 0.002(2) -0.001(3) 0.002(2) S
S30 0.023(3) 0.019(3) 0.024(3) -0.005(2) 0.002(3) 0.002(2) S
S31 0.026(4) 0.019(3) 0.028(3) -0.001(3) 0.001(3) 0.000(2) S
S32 0.022(3) 0.020(3) 0.021(3) -0.001(2) 0.002(2) -0.004(2) S
S33 0.028(4) 0.023(3) 0.035(4) -0.003(3) -0.001(3) 0.009(3) S
S34 0.028(4) 0.028(3) 0.032(3) 0.006(3) 0.002(3) 0.008(3) S
S35 0.018(3) 0.036(4) 0.026(3) -0.002(3) 0.007(3) 0.002(3) S
S36 0.021(3) 0.018(3) 0.022(3) 0.001(2) 0.005(2) 0.001(2) S
S37 0.013(3) 0.016(2) 0.028(3) -0.003(2) 0.001(3) 0.002(2) S
S38 0.019(3) 0.015(2) 0.025(3) -0.003(3) 0.004(3) 0.000(2) S
S39 0.014(3) 0.019(2) 0.018(2) -0.001(2) 0.005(2) -0.0008(19) S
S40 0.021(3) 0.017(2) 0.022(3) -0.002(3) 0.004(3) 0.001(2) S
S41 0.021(3) 0.021(3) 0.016(2) 0.003(3) 0.002(2) 0.001(2) S
S42 0.019(3) 0.011(2) 0.018(2) -0.006(2) 0.000(2) -0.0024(19) S
S43 0.015(3) 0.020(3) 0.017(2) -0.003(2) 0.000(2) -0.002(2) S
S44 0.018(3) 0.024(3) 0.019(3) 0.005(2) 0.004(2) -0.005(2) S
S45 0.020(3) 0.020(3) 0.021(3) -0.003(2) 0.002(2) -0.002(2) S
S46 0.019(3) 0.013(2) 0.025(3) 0.002(2) -0.003(2) 0.000(2) S
S47 0.024(3) 0.018(3) 0.028(3) 0.000(2) -0.001(3) -0.002(2) S
S48 0.022(3) 0.017(3) 0.026(3) -0.004(2) 0.005(2) 0.009(2) S
S49 0.019(3) 0.019(3) 0.018(3) 0.000(2) 0.000(2) -0.002(2) S
S50 0.015(3) 0.019(3) 0.021(3) 0.003(2) 0.004(2) -0.004(2) S
S51 0.025(3) 0.015(2) 0.020(3) 0.006(2) 0.007(2) 0.000(2) S
S52 0.022(3) 0.026(3) 0.017(2) 0.001(3) 0.001(3) -0.006(2) S
S53 0.023(3) 0.014(2) 0.018(3) 0.003(2) 0.005(2) 0.006(2) S
S54 0.019(3) 0.029(3) 0.022(3) 0.000(3) 0.007(2) 0.000(3) S
S55 0.031(4) 0.020(3) 0.025(3) 0.005(3) 0.009(3) 0.003(2) S
S56 0.016(3) 0.023(3) 0.017(2) -0.002(3) 0.002(2) 0.002(2) S
S57 0.025(3) 0.020(3) 0.020(3) -0.002(2) 0.001(2) -0.002(2) S
S58 0.029(4) 0.030(3) 0.030(4) -0.010(3) -0.006(3) 0.013(3) S

loop_
_atom_type_symbol
_atom_type_scat_dispersion_real
_atom_type_scat_dispersion_imag
_atom_type_scat_source
Pb -3.394 10.111 'International Tables Vol C tables 4.2.6.8 and 6.1.1.1'
Sb -0.587 1.546 'International Tables Vol C tables 4.2.6.8 and 6.1.1.1'
As 0.050 2.006 'International Tables Vol C tables 4.2.6.8 and 6.1.1.1'
Ag -0.897 1.102 'International Tables Vol C tables 4.2.6.8 and 6.1.1.1'
Cu 0.320 1.265 'International Tables Vol C tables 4.2.6.8 and 6.1.1.1'
S 0.125 0.123 'International Tables Vol C tables 4.2.6.8 and 6.1.1.1'

loop_
_geom_bond_atom_site_label_1
_geom_bond_atom_site_label_2
_geom_bond_site_symmetry_2
_geom_bond_distance
Pb1 S1 . 3.138(6)
Pb1 S2 . 3.236(6)
Pb1 S5 . 2.974(6)
Pb1 S6 . 2.998(6)
Pb1 S7 . 3.026(6)
Pb1 S8 . 3.005(6)
Pb1 S15 . 3.012(6)
Pb1 S19 . 3.359(7)
Pb2 S1 . 3.269(6)
Pb2 S2 1_655 3.234(6)
Pb2 S5 . 3.009(6)
Pb2 S6 1_655 3.002(6)
Pb2 S7 . 2.952(6)
Pb2 S8 1_655 3.122(6)
Pb2 S16 . 2.953(6)
Pb2 S20 . 3.282(7)
Pb3 S1 . 3.149(7)
Pb3 S2 . 3.061(6)
Pb3 S3 . 3.006(6)
Pb3 S4 . 2.960(6)
Pb3 S9 . 3.091(6)
Pb3 S10 . 3.051(6)
Pb3 S21 . 3.367(6)
Pb3 S43 . 3.124(6)
Pb4 S1 . 2.963(7)
Pb4 S2 1_655 2.943(7)
Pb4 S3 . 3.241(6)
Pb4 S4 1_655 3.244(6)
Pb4 S9 . 3.130(6)
Pb4 S10 1_655 3.070(6)
Pb4 S22 . 2.931(6)
Pb4 S44 . 3.327(7)
Pb5 S3 . 3.085(6)
Pb5 S4 . 3.053(6)
Pb5 S5 . 3.241(6)
Pb5 S6 . 3.028(6)
Pb5 S11 . 2.933(6)
Pb5 S12 . 3.064(6)
Pb5 S13 . 3.277(7)
Pb5 S45 . 3.052(7)
Pb6 S3 . 3.069(6)
Pb6 S4 1_655 3.236(6)
Pb6 S5 . 3.096(6)
Pb6 S6 1_655 3.208(6)
Pb6 S11 . 2.887(6)
Pb6 S12 1_655 3.073(6)
Pb6 S14 . 3.043(6)
Pb6 S46 . 3.144(7)
Ag7 S11 . 2.985(7)
Ag7 S12 . 2.469(7)
Ag7 S13 . 2.973(7)
Ag7 S34 . 3.477(8)
Ag7 S47 . 3.267(8)
Ag7 S57 . 2.447(7)
Pb8 S11 . 3.010(6)
Pb8 S12 1_655 3.180(6)
Pb8 S14 . 2.877(6)
Pb8 S33 . 3.137(8)
Pb8 S34 1_655 3.233(8)
Pb8 S48 . 3.226(7)
Pb8 S57 . 3.059(7)
Pb8 S58 . 3.072(8)
As9 S5 . 2.282(6)
As9 S13 . 2.301(7)
As9 S14 . 2.277(7)
As9 S15 . 3.202(7)
As9 S16 . 3.324(7)
As9 S35 . 3.434(8)
Sb10 S6 . 2.435(6)
Sb10 S13 . 2.927(7)
Sb10 S14 1_455 3.008(7)
Sb10 S15 . 2.566(7)
Sb10 S16 1_455 2.618(6)
Sb10 S36 . 3.298(7)
Sb11 S7 2_655 2.328(6)
Sb11 S15 2_655 3.240(7)
Sb11 S16 2_655 3.232(6)
Sb11 S17 . 2.310(7)
Sb11 S18 . 2.312(7)
Sb11 S37 2_655 3.619(6)
As11 S7 2_655 2.328(6)
As11 S15 2_655 3.240(7)
As11 S16 2_655 3.232(6)
As11 S17 . 2.310(7)
As11 S18 . 2.312(7)
As11 S37 2_655 3.619(6)
Sb12 S8 2_655 2.415(6)
Sb12 S15 2_655 2.544(7)
Sb12 S16 2_755 2.559(6)
Sb12 S17 . 3.008(7)
Sb12 S18 1_655 3.038(7)
Sb12 S38 2_655 3.501(6)
As12 S8 2_655 2.415(6)
As12 S15 2_655 2.544(7)
As12 S16 2_755 2.559(6)
As12 S17 . 3.008(7)
As12 S18 1_655 3.038(7)
As12 S38 2_655 3.501(6)
Pb13 S7 2_655 3.040(6)
Pb13 S8 2_655 3.018(6)
Pb13 S17 . 2.779(7)
Pb13 S19 2_655 3.382(6)
Pb13 S31 . 3.431(7)
Pb13 S55 . 3.210(7)
Pb13 S56 . 2.859(6)
Pb14 S7 2_655 3.075(6)
Pb14 S8 2_555 3.084(6)
Pb14 S18 . 2.971(6)
Pb14 S20 2_655 3.208(6)
Pb14 S31 . 3.116(7)
Pb14 S32 1_455 3.286(6)
Pb14 S55 . 3.027(7)
Pb14 S56 1_455 2.942(6)
Sb15 S1 . 2.407(6)
Sb15 S19 . 2.626(6)
Sb15 S20 . 3.206(7)
Sb15 S21 . 2.514(7)
Sb15 S22 . 2.868(7)
Sb15 S29 . 3.406(6)
Sb15 S31 2_645 3.796(7)
As15 S1 . 2.407(6)
As15 S19 . 2.626(6)
As15 S20 . 3.206(7)
As15 S21 . 2.514(7)
As15 S22 . 2.868(7)
As15 S29 . 3.406(6)
As15 S31 2_645 3.796(7)
As16 S2 . 2.249(6)
As16 S19 . 2.314(7)
As16 S20 1_455 2.291(7)
As16 S21 . 3.218(7)
As16 S22 1_455 3.297(7)
As16 S30 . 3.427(7)
Sb17 S9 . 2.353(6)
Sb17 S21 . 2.424(7)
Sb17 S22 . 2.385(7)
Sb17 S23 . 3.220(7)
Sb17 S24 . 3.153(7)
Sb17 S27 . 3.771(7)
As17 S9 . 2.353(6)
As17 S21 . 2.424(7)
As17 S22 . 2.385(7)
As17 S23 . 3.220(7)
As17 S24 . 3.153(7)
As17 S27 . 3.771(7)
Sb18 S10 . 2.485(6)
Sb18 S21 . 3.245(7)
Sb18 S22 1_455 3.108(7)
Sb18 S23 . 2.567(6)
Sb18 S24 1_455 2.528(6)
Sb18 S28 . 3.509(6)
Sb19 S23 . 3.398(6)
Sb19 S24 . 3.404(6)
Sb19 S25 1_545 3.437(6)
Sb19 S25 3_665 2.441(6)
Sb19 S26 3_665 2.446(7)
Sb19 S41 3_665 2.458(6)
As19 S23 . 3.398(6)
As19 S24 . 3.404(6)
As19 S25 1_545 3.437(6)
As19 S25 3_665 2.441(6)
As19 S26 3_665 2.446(7)
As19 S41 3_665 2.458(6)
Pb20 S23 . 2.799(6)
Pb20 S24 1_455 2.787(6)
Pb20 S25 3_665 3.031(6)
Pb20 S26 1_545 3.637(7)
Pb20 S26 3_565 3.009(7)
Pb20 S42 3_665 2.543(6)
Sb20 S23 . 2.799(6)
Sb20 S24 1_455 2.787(6)
Sb20 S25 3_665 3.031(6)
Sb20 S26 1_545 3.637(7)
Sb20 S26 3_565 3.009(7)
Sb20 S42 3_665 2.543(6)
Pb21 S23 . 3.554(6)
Pb21 S25 1_545 2.963(6)
Pb21 S26 1_545 2.998(7)
Pb21 S27 . 2.961(7)
Pb21 S28 . 3.050(7)
Pb21 S39 1_545 2.636(6)
Sb22 S24 . 3.412(6)
Sb22 S25 1_545 3.468(6)
Sb22 S26 1_645 3.539(7)
Sb22 S27 . 2.440(7)
Sb22 S28 1_655 2.471(7)
Sb22 S40 1_545 2.407(6)
As22 S24 . 3.412(6)
As22 S25 1_545 3.468(6)
As22 S26 1_645 3.539(7)
As22 S27 . 2.440(7)
As22 S28 1_655 2.471(7)
As22 S40 1_545 2.407(6)
Sb23 S21 . 3.343(7)
Sb23 S27 . 3.474(7)
Sb23 S28 . 3.367(7)
Sb23 S29 . 2.484(7)
Sb23 S30 . 2.418(7)
Sb23 S37 2_645 2.456(6)
As23 S21 . 3.343(7)
As23 S27 . 3.474(7)
As23 S28 . 3.367(7)
As23 S29 . 2.484(7)
As23 S30 . 2.418(7)
As23 S37 2_645 2.456(6)
Pb24 S22 . 3.333(6)
Pb24 S27 . 3.021(7)
Pb24 S28 1_655 2.966(7)
Pb24 S29 . 2.995(7)
Pb24 S30 1_655 2.944(7)
Pb24 S38 2_645 2.690(6)
Ag25 S19 . 2.677(7)
Ag25 S29 . 3.271(7)
Ag25 S30 . 2.976(7)
Ag25 S31 2_645 2.905(8)
Ag25 S32 2_645 2.809(7)
Ag25 S35 2_645 2.640(8)
Sb26 S20 . 2.558(7)
Sb26 S29 . 3.397(7)
Sb26 S30 1_655 3.432(7)
Sb26 S31 2_645 2.366(7)
Sb26 S32 2_745 2.465(7)
Sb26 S36 2_645 2.897(7)
As26 S20 . 2.558(7)
As26 S29 . 3.397(7)
As26 S30 1_655 3.432(7)
As26 S31 2_645 2.366(7)
As26 S32 2_745 2.465(7)
As26 S36 2_645 2.897(7)
Pb27 S13 . 2.921(7)
Pb27 S31 . 3.072(7)
Pb27 S33 . 2.846(8)
Pb27 S34 . 3.021(8)
Pb27 S35 . 2.893(7)
Pb27 S36 . 3.171(7)
Sb28 S14 . 3.090(6)
Sb28 S32 . 2.537(7)
Sb28 S33 . 2.373(8)
Sb28 S34 1_655 2.378(8)
Sb28 S35 . 3.350(7)
Sb28 S36 1_655 3.284(7)
As28 S14 . 3.090(6)
As28 S32 . 2.537(7)
As28 S33 . 2.373(8)
As28 S34 1_655 2.378(8)
As28 S35 . 3.350(7)
As28 S36 1_655 3.284(7)
Sb29 S15 2_645 3.244(6)
Sb29 S29 . 2.578(6)
Sb29 S35 2_645 2.459(7)
Sb29 S36 2_645 2.462(7)
Sb29 S37 2_645 3.208(7)
Sb29 S38 2_645 3.277(7)
Pb30 S16 2_645 3.136(6)
Pb30 S30 . 2.873(6)
Pb30 S35 2_645 3.057(7)
Pb30 S36 2_545 2.925(7)
Pb30 S37 2_645 3.096(7)
Pb30 S38 2_545 2.915(7)
Pb31 S17 . 3.323(6)
Pb31 S27 1_565 2.928(7)
Pb31 S37 2_655 2.967(6)
Pb31 S38 2_655 3.013(7)
Pb31 S39 . 2.949(6)
Pb31 S40 . 3.143(7)
Pb31 S53 . 3.055(6)
Pb32 S18 . 3.245(6)
Pb32 S28 1_565 2.956(6)
Pb32 S37 2_655 2.827(6)
Pb32 S38 2_555 2.808(7)
Pb32 S39 . 3.066(6)
Pb32 S40 1_455 3.067(7)
Pb32 S54 1_455 3.681(7)
Pb33a S25 . 3.068(6)
Pb33a S39 . 2.981(6)
Pb33a S40 . 3.000(7)
Pb33a S41 . 3.040(6)
Pb33a S42 . 3.117(6)
Pb33a S51 . 2.973(6)
Pb33a S52 . 3.283(7)
Pb33a S53 . 2.999(6)
Pb34a S26 . 2.868(6)
Pb34a S39 . 2.891(6)
Pb34a S40 1_455 2.983(7)
Pb34a S41 . 3.060(6)
Pb34a S42 1_455 3.056(6)
Pb34a S52 . 3.296(6)
Pb34a S54 1_455 3.142(7)
Pb35 S9 . 3.055(6)
Pb35 S10 . 3.041(6)
Pb35 S23 . 2.815(6)
Pb35 S41 3_665 2.958(7)
Pb35 S42 3_665 2.967(6)
Pb35 S43 . 3.439(6)
Pb35 S50 3_665 3.524(6)
Pb35 S51 3_665 3.524(7)
Pb36 S9 . 2.954(6)
Pb36 S10 1_655 2.994(6)
Pb36 S24 . 2.894(6)
Pb36 S41 3_665 2.993(7)
Pb36 S42 3_765 3.036(6)
Pb36 S44 . 3.440(7)
Pb36 S49 3_665 3.392(6)
Pb36 S50 3_765 3.132(6)
As37 S3 . 2.264(6)
As37 S43 . 2.291(7)
As37 S44 . 2.354(7)
As37 S45 . 3.100(7)
As37 S46 . 3.329(7)
As37 S47 3_665 3.200(7)
Sb37 S3 . 2.264(6)
Sb37 S43 . 2.291(7)
Sb37 S44 . 2.354(7)
Sb37 S45 . 3.100(7)
Sb37 S46 . 3.329(7)
Sb37 S47 3_665 3.200(7)
Sb38 S4 . 2.418(6)
Sb38 S43 . 2.736(6)
Sb38 S44 1_455 3.179(7)
Sb38 S45 . 2.472(7)
Sb38 S46 1_455 2.752(6)
Sb38 S48 3_665 3.411(7)
Sb38 S50 3_665 3.664(6)
As38 S4 . 2.418(6)
As38 S43 . 2.736(6)
As38 S44 1_455 3.179(7)
As38 S45 . 2.472(7)
As38 S46 1_455 2.752(6)
As38 S48 3_665 3.411(7)
As38 S50 3_665 3.664(6)
Sb39 S11 . 2.399(6)
Sb39 S45 . 3.210(7)
Sb39 S45 3_665 3.431(7)
Sb39 S46 . 2.965(7)
Sb39 S47 . 2.535(7)
Sb39 S48 . 2.379(7)
As39 S11 . 2.399(6)
As39 S45 . 3.210(7)
As39 S45 3_665 3.431(7)
As39 S46 . 2.965(7)
As39 S47 . 2.535(7)
As39 S48 . 2.379(7)
Sb40 S12 . 2.452(6)
Sb40 S45 . 2.626(7)
Sb40 S46 1_455 2.418(6)
Sb40 S46 3_665 3.575(7)
Sb40 S47 . 3.196(7)
Sb40 S48 1_455 2.919(7)
As40 S12 . 2.452(6)
As40 S45 . 2.626(7)
As40 S46 1_455 2.418(6)
As40 S46 3_665 3.575(7)
As40 S47 . 3.196(7)
As40 S48 1_455 2.919(7)
Sb41 S43 3_665 3.179(6)
Sb41 S47 . 2.468(7)
Sb41 S48 . 2.849(7)
Sb41 S49 . 2.671(6)
Sb41 S50 . 3.500(6)
Sb41 S51 . 3.109(6)
Sb41 S57 . 2.538(7)
As42 S44 3_665 2.286(7)
As42 S47 . 3.014(7)
As42 S48 1_455 3.535(7)
As42 S49 . 2.242(7)
As42 S50 1_455 2.315(7)
As42 S58 1_455 3.779(8)
As43 S42 . 3.269(6)
As43 S49 1_655 3.539(7)
As43 S50 . 2.306(7)
As43 S51 . 2.228(7)
As43 S54 . 3.565(7)
As43 S58 . 2.241(8)
Pb44a S33 . 3.216(8)
Pb44a S51 . 2.915(7)
Pb44a S52 . 2.939(8)
Pb44a S53 . 2.845(7)
Pb44a S55 . 3.224(8)
Pb44a S56 . 3.283(7)
Pb44a S57 . 2.920(8)
Pb44a S58 . 3.374(9)
Sb44b S33 . 3.51(2)
Sb44b S51 . 2.59(2)
Sb44b S52 . 2.82(3)
Sb44b S53 . 2.71(2)
Sb44b S55 . 3.46(2)
Sb44b S56 . 3.42(2)
Sb44b S57 . 2.99(2)
Sb44b S58 . 3.26(3)
Ag45 S49 . 2.812(7)
Ag45 S52 . 2.624(7)
Ag45 S57 . 2.543(7)
Ag45 S58 1_455 2.478(8)
Ag46 S34 . 2.527(8)
Ag46 S54 1_455 3.154(8)
Ag46 S55 . 2.729(8)
Ag46 S56 1_455 2.713(7)
Ag46 S58 1_455 2.802(8)
Sb47 S17 . 3.528(7)
Sb47 S18 . 3.200(7)
Sb47 S39 . 3.405(6)
Sb47 S52 . 2.384(6)
Sb47 S53 . 2.979(7)
Sb47 S54 1_455 2.449(7)
Sb47 S55 . 2.333(7)
As47 S17 . 3.528(7)
As47 S18 . 3.200(7)
As47 S39 . 3.405(6)
As47 S52 . 2.384(6)
As47 S53 . 2.979(7)
As47 S54 1_455 2.449(7)
As47 S55 . 2.333(7)
As48 S17 . 3.253(7)
As48 S18 1_655 3.096(7)
As48 S53 . 2.234(7)
As48 S54 . 2.255(7)
As48 S56 . 2.245(6)

loop_
_cod_related_entry_id
_cod_related_entry_database
_cod_related_entry_code
1 AMCSD 0019483
